data_2232826
loop_
_publ_author_name
'Marimuthu, Thashree'
'Friedrich, Holger B.'
'Bala, Muhammad D.'

_publ_section_title
;
 4,6-Bis(diphenylphosphanyl)dibenzo[<i>b</i>,<i>d</i>]furan
;
_journal_coeditor_code KP2367
_journal_issue 12
_journal_name_full 'Acta Crystallographica Section E'
_journal_page_first o3319
_journal_paper_doi 10.1107/S1600536811047787
_journal_volume 67
_journal_year 2011
_chemical_formula_iupac 'C36 H26 O P2'
_chemical_formula_moiety 'C36 H26 O P2'
_chemical_formula_sum 'C36 H26 O P2'
_chemical_formula_weight 536.51
_chemical_melting_point 485
_chemical_name_systematic
;
4,6-Bis(diphenylphosphanyl)dibenzo[<i>b</i>,<i>d</i>]furan
;
_space_group_IT_number 2
_symmetry_cell_setting triclinic
_symmetry_space_group_name_Hall '-P 1'
_symmetry_space_group_name_H-M 'P -1'
_atom_sites_solution_hydrogens geom
_atom_sites_solution_primary direct
_atom_sites_solution_secondary difmap
_cell_angle_alpha 96.821(2)
_cell_angle_beta 96.351(5)
_cell_angle_gamma 95.240(2)
_cell_formula_units_Z 4
_cell_length_a 11.7463(2)
_cell_length_b 14.7238(3)
_cell_length_c 16.7140(4)
_cell_measurement_reflns_used 7048
_cell_measurement_temperature 173(2)
_cell_measurement_theta_max 26.88
_cell_measurement_theta_min 2.27
_cell_volume 2836.59(11)
_computing_cell_refinement 'SAINT-Plus (Bruker, 2005)'
_computing_data_collection 'APEX2 (Bruker, 2005)'
_computing_data_reduction 'SAINT-plus (Bruker, 2005)'
_computing_molecular_graphics 'SHELXTL (Sheldrick, 2008)'
_computing_publication_material 'SHELXTL (Sheldrick, 2008)'
_computing_structure_refinement 'SHELXL97 (Sheldrick, 2008)'
_computing_structure_solution 'SHELXS97 (Sheldrick, 2008)'
_diffrn_ambient_temperature 173(2)
_diffrn_measured_fraction_theta_full 1.000
_diffrn_measured_fraction_theta_max 1.000
_diffrn_measurement_device_type 'Bruker APEXII CCD'
_diffrn_measurement_method '\f and \w scans'
_diffrn_radiation_monochromator graphite
_diffrn_radiation_source 'fine-focus sealed tube'
_diffrn_radiation_type MoK\a
_diffrn_radiation_wavelength 0.71073
_diffrn_reflns_av_R_equivalents 0.0520
_diffrn_reflns_av_sigmaI/netI 0.0702
_diffrn_reflns_limit_h_max 14
_diffrn_reflns_limit_h_min -15
_diffrn_reflns_limit_k_max 18
_diffrn_reflns_limit_k_min -14
_diffrn_reflns_limit_l_max 19
_diffrn_reflns_limit_l_min -21
_diffrn_reflns_number 28406
_diffrn_reflns_theta_full 27.00
_diffrn_reflns_theta_max 27.00
_diffrn_reflns_theta_min 1.24
_diffrn_standards_number 0
_exptl_absorpt_coefficient_mu 0.181
_exptl_absorpt_correction_type none
_exptl_crystal_colour colourless
_exptl_crystal_density_diffrn 1.256
_exptl_crystal_density_method 'not measured'
_exptl_crystal_description prism
_exptl_crystal_F_000 1120
_exptl_crystal_size_max 0.40
_exptl_crystal_size_mid 0.22
_exptl_crystal_size_min 0.18
_refine_diff_density_max 0.285
_refine_diff_density_min -0.303
_refine_ls_extinction_method none
_refine_ls_goodness_of_fit_ref 0.899
_refine_ls_hydrogen_treatment constr
_refine_ls_matrix_type full
_refine_ls_number_parameters 703
_refine_ls_number_reflns 12363
_refine_ls_number_restraints 0
_refine_ls_restrained_S_all 0.899
_refine_ls_R_factor_all 0.0715
_refine_ls_R_factor_gt 0.0406
_refine_ls_shift/su_max 0.002
_refine_ls_shift/su_mean 0.000
_refine_ls_structure_factor_coef Fsqd
_refine_ls_weighting_details 'calc w=1/[\s^2^(Fo^2^)+(0.0468P)^2^+0.0000P] where P=(Fo^2^+2Fc^2^)/3'
_refine_ls_weighting_scheme calc
_refine_ls_wR_factor_gt 0.0878
_refine_ls_wR_factor_ref 0.0998
_reflns_number_gt 8323
_reflns_number_total 12364
_reflns_threshold_expression I>2sigma(I)
_cod_data_source_file kp2367.cif
_cod_data_source_block I
_cod_original_cell_volume 2836.58(10)
_cod_database_code 2232826
_cod_database_fobs_code 2232826

loop_
_symmetry_equiv_pos_as_xyz
'x, y, z'
'-x, -y, -z'

loop_
_atom_site_type_symbol
_atom_site_label
_atom_site_fract_x
_atom_site_fract_y
_atom_site_fract_z
_atom_site_U_iso_or_equiv
_atom_site_adp_type
_atom_site_calc_flag
_atom_site_refinement_flags
_atom_site_occupancy
_atom_site_symmetry_multiplicity
C C1A 0.37941(15) 0.82094(11) 0.53677(10) 0.0274(4) Uani d . 1 1
C C2A 0.31908(16) 0.88254(12) 0.49585(11) 0.0332(4) Uani d . 1 1
H H2A 0.3066 0.8730 0.4382 0.040 Uiso calc R 1 1
C C3A 0.27640(17) 0.95794(12) 0.53724(12) 0.0370(5) Uani d . 1 1
H H3A 0.2357 0.9981 0.5071 0.044 Uiso calc R 1 1
C C4A 0.29204(16) 0.97513(12) 0.62065(12) 0.0335(4) Uani d . 1 1
H H4A 0.2625 1.0264 0.6482 0.040 Uiso calc R 1 1
C C5A 0.35234(16) 0.91537(11) 0.66360(11) 0.0285(4) Uani d . 1 1
C C6A 0.39397(15) 0.84093(11) 0.62080(11) 0.0268(4) Uani d . 1 1
C C7A 0.48344(15) 0.79506(11) 0.82089(11) 0.0282(4) Uani d . 1 1
C C8A 0.46446(16) 0.84741(12) 0.89246(11) 0.0333(4) Uani d . 1 1
H H8A 0.4901 0.8277 0.9429 0.040 Uiso calc R 1 1
C C9A 0.40934(17) 0.92762(13) 0.89305(12) 0.0373(5) Uani d . 1 1
H H9A 0.4002 0.9614 0.9436 0.045 Uiso calc R 1 1
C C10A 0.36791(17) 0.95880(12) 0.82206(11) 0.0340(5) Uani d . 1 1
H H10A 0.3293 1.0128 0.8228 0.041 Uiso calc R 1 1
C C11A 0.38466(15) 0.90833(11) 0.74890(11) 0.0284(4) Uani d . 1 1
C C12A 0.44181(15) 0.82992(11) 0.75056(10) 0.0270(4) Uani d . 1 1
C C21A 0.33887(16) 0.62567(11) 0.49008(10) 0.0291(4) Uani d . 1 1
C C22A 0.23537(17) 0.63032(13) 0.52293(11) 0.0366(5) Uani d . 1 1
H H22A 0.2125 0.6885 0.5417 0.044 Uiso calc R 1 1
C C23A 0.16524(19) 0.55069(14) 0.52854(12) 0.0440(5) Uani d . 1 1
H H23A 0.0955 0.5547 0.5520 0.053 Uiso calc R 1 1
C C24A 0.1962(2) 0.46631(13) 0.50037(12) 0.0431(5) Uani d . 1 1
H H24A 0.1477 0.4121 0.5041 0.052 Uiso calc R 1 1
C C25A 0.2978(2) 0.45991(13) 0.46652(12) 0.0438(5) Uani d . 1 1
H H25A 0.3189 0.4015 0.4463 0.053 Uiso calc R 1 1
C C26A 0.36865(18) 0.53926(12) 0.46226(12) 0.0378(5) Uani d . 1 1
H H26A 0.4391 0.5346 0.4399 0.045 Uiso calc R 1 1
C C31A 0.42922(15) 0.74431(11) 0.38134(10) 0.0278(4) Uani d . 1 1
C C32A 0.35837(16) 0.68820(12) 0.31898(11) 0.0317(4) Uani d . 1 1
H H32A 0.3069 0.6399 0.3316 0.038 Uiso calc R 1 1
C C33A 0.36212(17) 0.70197(13) 0.23882(12) 0.0375(5) Uani d . 1 1
H H33A 0.3141 0.6624 0.1970 0.045 Uiso calc R 1 1
C C34A 0.43455(17) 0.77238(13) 0.21902(12) 0.0386(5) Uani d . 1 1
H H34A 0.4369 0.7814 0.1639 0.046 Uiso calc R 1 1
C C35A 0.50414(18) 0.83009(13) 0.28039(12) 0.0404(5) Uani d . 1 1
H H35A 0.5533 0.8797 0.2674 0.048 Uiso calc R 1 1
C C36A 0.50225(17) 0.81565(12) 0.36026(11) 0.0351(5) Uani d . 1 1
H H36A 0.5514 0.8549 0.4017 0.042 Uiso calc R 1 1
C C41A 0.58347(16) 0.67629(11) 0.92241(11) 0.0302(4) Uani d . 1 1
C C42A 0.68812(17) 0.71181(12) 0.96745(12) 0.0360(5) Uani d . 1 1
H H42A 0.7459 0.7422 0.9416 0.043 Uiso calc R 1 1
C C43A 0.7095(2) 0.70373(14) 1.04910(13) 0.0472(6) Uani d . 1 1
H H43A 0.7812 0.7291 1.0789 0.057 Uiso calc R 1 1
C C44A 0.6276(2) 0.65914(14) 1.08731(13) 0.0518(6) Uani d . 1 1
H H44A 0.6424 0.6536 1.1435 0.062 Uiso calc R 1 1
C C45A 0.5234(2) 0.62240(14) 1.04374(13) 0.0530(6) Uani d . 1 1
H H45A 0.4668 0.5912 1.0699 0.064 Uiso calc R 1 1
C C46A 0.50146(19) 0.63084(13) 0.96218(12) 0.0442(5) Uani d . 1 1
H H46A 0.4295 0.6053 0.9328 0.053 Uiso calc R 1 1
C C51A 0.44897(15) 0.60216(11) 0.77260(10) 0.0265(4) Uani d . 1 1
C C52A 0.33230(16) 0.61084(12) 0.77160(11) 0.0357(5) Uani d . 1 1
H H52A 0.3082 0.6676 0.7932 0.043 Uiso calc R 1 1
C C53A 0.25030(17) 0.53820(12) 0.73967(11) 0.0376(5) Uani d . 1 1
H H53A 0.1707 0.5454 0.7392 0.045 Uiso calc R 1 1
C C54A 0.28428(18) 0.45581(13) 0.70864(11) 0.0378(5) Uani d . 1 1
H H54A 0.2282 0.4059 0.6867 0.045 Uiso calc R 1 1
C C55A 0.39956(19) 0.44551(13) 0.70934(13) 0.0466(6) Uani d . 1 1
H H55A 0.4230 0.3883 0.6884 0.056 Uiso calc R 1 1
C C56A 0.48183(17) 0.51863(13) 0.74064(12) 0.0398(5) Uani d . 1 1
H H56A 0.5613 0.5113 0.7401 0.048 Uiso calc R 1 1
O O1A 0.44942(10) 0.78761(7) 0.67250(7) 0.0282(3) Uani d . 1 1
P P1A 0.44520(4) 0.72421(3) 0.48805(3) 0.02816(12) Uani d . 1 1
P P2A 0.56344(4) 0.69353(3) 0.81530(3) 0.02891(12) Uani d . 1 1
C C1B 0.00064(16) 0.29822(12) 0.74027(11) 0.0290(4) Uani d . 1 1
C C2B -0.01889(16) 0.35240(12) 0.67774(11) 0.0338(4) Uani d . 1 1
H H2B 0.0026 0.3324 0.6259 0.041 Uiso calc R 1 1
C C3B -0.06894(17) 0.43487(12) 0.68878(11) 0.0355(5) Uani d . 1 1
H H3B -0.0795 0.4697 0.6447 0.043 Uiso calc R 1 1
C C4B -0.10324(16) 0.46657(12) 0.76244(11) 0.0326(4) Uani d . 1 1
H H4B -0.1380 0.5223 0.7694 0.039 Uiso calc R 1 1
C C5B -0.08556(15) 0.41471(11) 0.82632(11) 0.0280(4) Uani d . 1 1
C C6B -0.03372(15) 0.33400(11) 0.81348(10) 0.0269(4) Uani d . 1 1
C C7B -0.07776(15) 0.32607(11) 1.01918(10) 0.0257(4) Uani d . 1 1
C C8B -0.12956(16) 0.39021(11) 1.06783(11) 0.0307(4) Uani d . 1 1
H H8B -0.1366 0.3810 1.1225 0.037 Uiso calc R 1 1
C C9B -0.17122(17) 0.46730(12) 1.03859(12) 0.0354(5) Uani d . 1 1
H H9B -0.2063 0.5089 1.0737 0.043 Uiso calc R 1 1
C C10B -0.16281(16) 0.48458(12) 0.96022(11) 0.0335(4) Uani d . 1 1
H H10B -0.1914 0.5373 0.9410 0.040 Uiso calc R 1 1
C C11B -0.11105(16) 0.42244(11) 0.90970(11) 0.0277(4) Uani d . 1 1
C C12B -0.07107(15) 0.34590(11) 0.94068(10) 0.0258(4) Uani d . 1 1
C C21B -0.04604(17) 0.10425(12) 0.73400(10) 0.0297(4) Uani d . 1 1
C C22B -0.16215(17) 0.11507(13) 0.71759(11) 0.0369(5) Uani d . 1 1
H H22B -0.1842 0.1739 0.7086 0.044 Uiso calc R 1 1
C C23B -0.24634(19) 0.04216(13) 0.71404(12) 0.0423(5) Uani d . 1 1
H H23B -0.3252 0.0509 0.7021 0.051 Uiso calc R 1 1
C C24B -0.2155(2) -0.04334(13) 0.72784(12) 0.0450(6) Uani d . 1 1
H H24B -0.2730 -0.0936 0.7256 0.054 Uiso calc R 1 1
C C25B -0.1012(2) -0.05521(14) 0.74479(13) 0.0513(6) Uani d . 1 1
H H25B -0.0797 -0.1140 0.7543 0.062 Uiso calc R 1 1
C C26B -0.01721(19) 0.01758(13) 0.74821(12) 0.0422(5) Uani d . 1 1
H H26B 0.0615 0.0083 0.7605 0.051 Uiso calc R 1 1
C C31B 0.09720(16) 0.17990(12) 0.62744(11) 0.0307(4) Uani d . 1 1
C C32B 0.01672(18) 0.13673(13) 0.56366(11) 0.0403(5) Uani d . 1 1
H H32B -0.0558 0.1104 0.5747 0.048 Uiso calc R 1 1
C C33B 0.04143(19) 0.13184(14) 0.48452(12) 0.0455(5) Uani d . 1 1
H H33B -0.0141 0.1019 0.4416 0.055 Uiso calc R 1 1
C C34B 0.14588(19) 0.17008(13) 0.46724(12) 0.0420(5) Uani d . 1 1
H H34B 0.1620 0.1674 0.4126 0.050 Uiso calc R 1 1
C C35B 0.22697(18) 0.21236(13) 0.52976(13) 0.0402(5) Uani d . 1 1
H H35B 0.2993 0.2386 0.5182 0.048 Uiso calc R 1 1
C C36B 0.20306(17) 0.21651(12) 0.60921(12) 0.0348(5) Uani d . 1 1
H H36B 0.2599 0.2448 0.6520 0.042 Uiso calc R 1 1
C C41B -0.01766(15) 0.24706(10) 1.16214(10) 0.0247(4) Uani d . 1 1
C C42B 0.08149(16) 0.28867(11) 1.21114(11) 0.0301(4) Uani d . 1 1
H H42B 0.1489 0.3044 1.1870 0.036 Uiso calc R 1 1
C C43B 0.08319(17) 0.30748(12) 1.29468(11) 0.0343(5) Uani d . 1 1
H H43B 0.1510 0.3368 1.3273 0.041 Uiso calc R 1 1
C C44B -0.01381(18) 0.28352(12) 1.33004(11) 0.0350(5) Uani d . 1 1
H H44B -0.0130 0.2966 1.3872 0.042 Uiso calc R 1 1
C C45B -0.11229(17) 0.24048(12) 1.28261(11) 0.0363(5) Uani d . 1 1
H H45B -0.1787 0.2233 1.3073 0.044 Uiso calc R 1 1
C C46B -0.11418(16) 0.22246(12) 1.19921(11) 0.0315(4) Uani d . 1 1
H H46B -0.1822 0.1930 1.1670 0.038 Uiso calc R 1 1
C C51B -0.11728(16) 0.13006(11) 1.01669(10) 0.0279(4) Uani d . 1 1
C C52B -0.20495(17) 0.13010(13) 0.95380(11) 0.0387(5) Uani d . 1 1
H H52B -0.2184 0.1857 0.9325 0.046 Uiso calc R 1 1
C C53B -0.27329(19) 0.04889(15) 0.92185(12) 0.0477(6) Uani d . 1 1
H H53B -0.3328 0.0493 0.8785 0.057 Uiso calc R 1 1
C C54B -0.25549(19) -0.03169(14) 0.95239(14) 0.0479(6) Uani d . 1 1
H H54B -0.3021 -0.0870 0.9300 0.058 Uiso calc R 1 1
C C55B -0.16983(19) -0.03237(13) 1.01565(14) 0.0454(6) Uani d . 1 1
H H55B -0.1582 -0.0879 1.0376 0.055 Uiso calc R 1 1
C C56B -0.10075(17) 0.04794(12) 1.04714(12) 0.0361(5) Uani d . 1 1
H H56B -0.0411 0.0468 1.0902 0.043 Uiso calc R 1 1
O O1B -0.02303(10) 0.29065(7) 0.88294(7) 0.0272(3) Uani d . 1 1
P P1B 0.07320(4) 0.19318(3) 0.73453(3) 0.03273(12) Uani d . 1 1
P P2B -0.00896(4) 0.22826(3) 1.05283(3) 0.02579(11) Uani d . 1 1

loop_
_atom_site_aniso_label
_atom_site_aniso_U_11
_atom_site_aniso_U_22
_atom_site_aniso_U_33
_atom_site_aniso_U_12
_atom_site_aniso_U_13
_atom_site_aniso_U_23
C1A 0.0267(10) 0.0243(9) 0.0301(10) -0.0013(7) 0.0008(8) 0.0037(7)
C2A 0.0340(11) 0.0309(10) 0.0334(11) 0.0027(8) -0.0024(9) 0.0052(8)
C3A 0.0363(12) 0.0289(10) 0.0453(13) 0.0059(8) -0.0043(9) 0.0089(9)
C4A 0.0326(11) 0.0233(9) 0.0434(12) 0.0034(8) 0.0029(9) 0.0017(8)
C5A 0.0284(10) 0.0216(9) 0.0348(11) -0.0011(7) 0.0040(8) 0.0027(7)
C6A 0.0253(10) 0.0239(9) 0.0309(10) -0.0003(7) 0.0018(8) 0.0059(7)
C7A 0.0259(10) 0.0286(10) 0.0295(10) -0.0011(7) 0.0046(8) 0.0036(8)
C8A 0.0326(11) 0.0368(11) 0.0298(11) 0.0001(8) 0.0044(8) 0.0038(8)
C9A 0.0419(13) 0.0374(11) 0.0309(11) 0.0025(9) 0.0088(9) -0.0047(9)
C10A 0.0365(12) 0.0269(10) 0.0388(12) 0.0027(8) 0.0095(9) 0.0007(8)
C11A 0.0279(10) 0.0232(9) 0.0333(10) -0.0016(7) 0.0055(8) 0.0017(7)
C12A 0.0275(10) 0.0257(9) 0.0267(10) -0.0006(7) 0.0051(8) -0.0005(7)
C21A 0.0320(11) 0.0275(10) 0.0269(10) 0.0021(8) -0.0018(8) 0.0057(7)
C22A 0.0424(13) 0.0325(11) 0.0344(11) -0.0005(9) 0.0085(9) 0.0016(8)
C23A 0.0474(14) 0.0473(13) 0.0355(12) -0.0084(10) 0.0100(10) 0.0036(9)
C24A 0.0562(15) 0.0332(11) 0.0363(12) -0.0086(10) -0.0071(10) 0.0116(9)
C25A 0.0564(15) 0.0279(11) 0.0440(13) 0.0066(10) -0.0086(11) 0.0044(9)
C26A 0.0389(12) 0.0333(11) 0.0412(12) 0.0096(9) -0.0013(9) 0.0063(9)
C31A 0.0250(10) 0.0304(10) 0.0287(10) 0.0052(7) 0.0037(8) 0.0047(8)
C32A 0.0262(10) 0.0353(10) 0.0325(11) -0.0001(8) 0.0026(8) 0.0038(8)
C33A 0.0339(12) 0.0423(12) 0.0336(11) 0.0019(9) -0.0002(9) -0.0007(9)
C34A 0.0399(13) 0.0481(12) 0.0310(11) 0.0102(9) 0.0074(9) 0.0104(9)
C35A 0.0405(13) 0.0405(12) 0.0408(12) -0.0022(9) 0.0059(10) 0.0125(9)
C36A 0.0340(12) 0.0347(11) 0.0352(11) -0.0010(8) 0.0013(9) 0.0046(8)
C41A 0.0312(11) 0.0276(10) 0.0310(10) 0.0043(8) 0.0004(8) 0.0035(8)
C42A 0.0332(12) 0.0358(11) 0.0376(12) 0.0073(8) -0.0012(9) 0.0013(9)
C43A 0.0475(14) 0.0491(13) 0.0408(13) 0.0166(10) -0.0117(11) -0.0041(10)
C44A 0.0743(18) 0.0514(14) 0.0307(12) 0.0215(12) -0.0020(12) 0.0063(10)
C45A 0.0734(18) 0.0481(13) 0.0387(13) -0.0017(12) 0.0127(12) 0.0111(10)
C46A 0.0456(14) 0.0480(13) 0.0358(12) -0.0082(10) 0.0007(10) 0.0069(9)
C51A 0.0274(10) 0.0290(9) 0.0229(9) 0.0044(8) 0.0016(8) 0.0031(7)
C52A 0.0309(11) 0.0328(10) 0.0407(12) 0.0070(8) 0.0023(9) -0.0068(8)
C53A 0.0281(11) 0.0396(11) 0.0421(12) 0.0028(8) 0.0005(9) -0.0032(9)
C54A 0.0367(12) 0.0330(11) 0.0398(12) -0.0010(9) -0.0004(9) -0.0024(9)
C55A 0.0458(14) 0.0311(11) 0.0597(15) 0.0070(9) 0.0067(11) -0.0094(10)
C56A 0.0300(11) 0.0385(11) 0.0508(13) 0.0094(9) 0.0068(9) -0.0013(9)
O1A 0.0334(7) 0.0257(6) 0.0256(7) 0.0053(5) 0.0030(5) 0.0028(5)
P1A 0.0277(3) 0.0285(3) 0.0279(3) 0.00275(19) 0.0020(2) 0.00360(19)
P2A 0.0252(3) 0.0323(3) 0.0292(3) 0.0020(2) 0.0033(2) 0.0044(2)
C1B 0.0288(10) 0.0293(10) 0.0274(10) -0.0002(8) 0.0008(8) 0.0030(7)
C2B 0.0347(12) 0.0373(11) 0.0280(10) -0.0010(9) 0.0013(8) 0.0052(8)
C3B 0.0409(12) 0.0313(10) 0.0342(11) -0.0014(9) -0.0019(9) 0.0144(8)
C4B 0.0360(12) 0.0228(9) 0.0378(11) -0.0007(8) -0.0006(9) 0.0070(8)
C5B 0.0292(10) 0.0219(9) 0.0313(10) -0.0022(7) -0.0003(8) 0.0041(7)
C6B 0.0282(10) 0.0258(9) 0.0258(10) -0.0018(7) -0.0007(8) 0.0066(7)
C7B 0.0282(10) 0.0208(9) 0.0278(10) 0.0007(7) 0.0045(8) 0.0021(7)
C8B 0.0343(11) 0.0276(10) 0.0304(10) 0.0038(8) 0.0061(8) 0.0024(8)
C9B 0.0390(12) 0.0287(10) 0.0392(12) 0.0084(8) 0.0093(9) -0.0007(8)
C10B 0.0369(12) 0.0226(9) 0.0403(12) 0.0053(8) 0.0007(9) 0.0042(8)
C11B 0.0299(10) 0.0202(9) 0.0317(10) -0.0013(7) 0.0007(8) 0.0038(7)
C12B 0.0251(10) 0.0213(9) 0.0297(10) 0.0011(7) 0.0030(8) 0.0002(7)
C21B 0.0398(12) 0.0309(10) 0.0210(9) 0.0118(8) 0.0053(8) 0.0061(7)
C22B 0.0424(13) 0.0302(10) 0.0420(12) 0.0123(9) 0.0090(10) 0.0113(9)
C23B 0.0431(13) 0.0413(12) 0.0443(13) 0.0068(10) 0.0103(10) 0.0067(9)
C24B 0.0648(17) 0.0334(11) 0.0374(12) 0.0007(10) 0.0123(11) 0.0048(9)
C25B 0.0769(19) 0.0294(11) 0.0506(14) 0.0166(11) 0.0066(13) 0.0112(10)
C26B 0.0516(14) 0.0396(12) 0.0384(12) 0.0216(10) 0.0027(10) 0.0074(9)
C31B 0.0325(11) 0.0307(10) 0.0298(10) 0.0086(8) 0.0030(8) 0.0038(8)
C32B 0.0354(12) 0.0540(13) 0.0304(11) -0.0028(10) 0.0040(9) 0.0069(9)
C33B 0.0507(15) 0.0538(13) 0.0306(12) 0.0023(11) 0.0021(10) 0.0044(9)
C34B 0.0535(15) 0.0456(12) 0.0343(12) 0.0189(10) 0.0169(10) 0.0141(9)
C35B 0.0363(12) 0.0365(11) 0.0542(14) 0.0099(9) 0.0176(10) 0.0158(10)
C36B 0.0340(12) 0.0281(10) 0.0427(12) 0.0065(8) 0.0036(9) 0.0045(8)
C41B 0.0297(10) 0.0182(8) 0.0269(10) 0.0054(7) 0.0034(8) 0.0030(7)
C42B 0.0334(11) 0.0240(9) 0.0322(10) -0.0024(8) 0.0037(8) 0.0053(7)
C43B 0.0405(12) 0.0261(10) 0.0328(11) -0.0017(8) -0.0049(9) 0.0025(8)
C44B 0.0481(13) 0.0315(10) 0.0254(10) 0.0087(9) 0.0023(9) 0.0027(8)
C45B 0.0355(12) 0.0401(11) 0.0349(11) 0.0065(9) 0.0098(9) 0.0048(9)
C46B 0.0279(11) 0.0344(10) 0.0313(11) 0.0025(8) 0.0027(8) 0.0025(8)
C51B 0.0312(11) 0.0264(9) 0.0260(10) 0.0012(8) 0.0101(8) -0.0013(7)
C52B 0.0429(13) 0.0396(11) 0.0317(11) -0.0064(9) 0.0039(9) 0.0053(8)
C53B 0.0458(14) 0.0568(14) 0.0339(12) -0.0146(11) 0.0044(10) -0.0056(10)
C54B 0.0477(14) 0.0359(12) 0.0550(15) -0.0118(10) 0.0212(12) -0.0163(10)
C55B 0.0470(14) 0.0234(10) 0.0676(16) 0.0029(9) 0.0217(12) -0.0004(10)
C56B 0.0372(12) 0.0291(10) 0.0429(12) 0.0054(8) 0.0111(9) 0.0012(8)
O1B 0.0333(7) 0.0243(6) 0.0245(7) 0.0057(5) 0.0038(5) 0.0034(5)
P1B 0.0339(3) 0.0384(3) 0.0262(3) 0.0103(2) 0.0005(2) 0.0032(2)
P2B 0.0272(3) 0.0238(2) 0.0267(3) 0.00263(19) 0.0049(2) 0.00286(18)

loop_
_atom_type_symbol
_atom_type_description
_atom_type_scat_dispersion_real
_atom_type_scat_dispersion_imag
_atom_type_scat_source
C C 0.0033 0.0016 'International Tables Vol C Tables 4.2.6.8 and 6.1.1.4'
H H 0.0000 0.0000 'International Tables Vol C Tables 4.2.6.8 and 6.1.1.4'
O O 0.0106 0.0060 'International Tables Vol C Tables 4.2.6.8 and 6.1.1.4'
P P 0.1023 0.0942 'International Tables Vol C Tables 4.2.6.8 and 6.1.1.4'

loop_
_geom_angle_atom_site_label_1
_geom_angle_atom_site_label_2
_geom_angle_atom_site_label_3
_geom_angle
C6A C1A C2A 114.83(16)
C6A C1A P1A 119.91(14)
C2A C1A P1A 125.14(14)
C1A C2A C3A 121.96(18)
C1A C2A H2A 119.0
C3A C2A H2A 119.0
C4A C3A C2A 121.47(18)
C4A C3A H3A 119.3
C2A C3A H3A 119.3
C3A C4A C5A 118.23(17)
C3A C4A H4A 120.9
C5A C4A H4A 120.9
C6A C5A C4A 119.06(17)
C6A C5A C11A 105.72(16)
C4A C5A C11A 135.21(17)
O1A C6A C1A 123.88(16)
O1A C6A C5A 111.64(15)
C1A C6A C5A 124.45(17)
C8A C7A C12A 113.82(17)
C8A C7A P2A 125.20(15)
C12A C7A P2A 120.86(13)
C7A C8A C9A 122.72(18)
C7A C8A H8A 118.6
C9A C8A H8A 118.6
C10A C9A C8A 121.52(17)
C10A C9A H9A 119.2
C8A C9A H9A 119.2
C9A C10A C11A 117.71(18)
C9A C10A H10A 121.1
C11A C10A H10A 121.1
C12A C11A C10A 119.24(17)
C12A C11A C5A 105.80(15)
C10A C11A C5A 134.94(18)
C11A C12A O1A 111.54(15)
C11A C12A C7A 124.97(16)
O1A C12A C7A 123.46(16)
C26A C21A C22A 117.97(17)
C26A C21A P1A 116.93(15)
C22A C21A P1A 124.91(14)
C23A C22A C21A 120.67(18)
C23A C22A H22A 119.7
C21A C22A H22A 119.7
C24A C23A C22A 120.3(2)
C24A C23A H23A 119.9
C22A C23A H23A 119.9
C23A C24A C25A 120.18(18)
C23A C24A H24A 119.9
C25A C24A H24A 119.9
C24A C25A C26A 119.49(19)
C24A C25A H25A 120.3
C26A C25A H25A 120.3
C25A C26A C21A 121.4(2)
C25A C26A H26A 119.3
C21A C26A H26A 119.3
C32A C31A C36A 117.80(16)
C32A C31A P1A 124.71(13)
C36A C31A P1A 117.15(13)
C33A C32A C31A 120.80(16)
C33A C32A H32A 119.6
C31A C32A H32A 119.6
C34A C33A C32A 120.72(17)
C34A C33A H33A 119.6
C32A C33A H33A 119.6
C33A C34A C35A 119.33(18)
C33A C34A H34A 120.3
C35A C34A H34A 120.3
C36A C35A C34A 120.18(17)
C36A C35A H35A 119.9
C34A C35A H35A 119.9
C35A C36A C31A 121.15(17)
C35A C36A H36A 119.4
C31A C36A H36A 119.4
C42A C41A C46A 117.76(18)
C42A C41A P2A 117.35(14)
C46A C41A P2A 124.89(14)
C43A C42A C41A 121.18(19)
C43A C42A H42A 119.4
C41A C42A H42A 119.4
C44A C43A C42A 120.2(2)
C44A C43A H43A 119.9
C42A C43A H43A 119.9
C43A C44A C45A 119.7(2)
C43A C44A H44A 120.2
C45A C44A H44A 120.2
C44A C45A C46A 120.2(2)
C44A C45A H45A 119.9
C46A C45A H45A 119.9
C45A C46A C41A 120.89(19)
C45A C46A H46A 119.6
C41A C46A H46A 119.6
C56A C51A C52A 118.26(16)
C56A C51A P2A 117.54(14)
C52A C51A P2A 124.19(13)
C53A C52A C51A 121.12(17)
C53A C52A H52A 119.4
C51A C52A H52A 119.4
C54A C53A C52A 119.89(19)
C54A C53A H53A 120.1
C52A C53A H53A 120.1
C53A C54A C55A 119.98(17)
C53A C54A H54A 120.0
C55A C54A H54A 120.0
C54A C55A C56A 120.15(18)
C54A C55A H55A 119.9
C56A C55A H55A 119.9
C51A C56A C55A 120.58(19)
C51A C56A H56A 119.7
C55A C56A H56A 119.7
C6A O1A C12A 105.30(13)
C1A P1A C21A 103.15(8)
C1A P1A C31A 102.08(8)
C21A P1A C31A 103.78(8)
C41A P2A C51A 102.14(8)
C41A P2A C7A 100.61(8)
C51A P2A C7A 101.40(8)
C6B C1B C2B 114.00(17)
C6B C1B P1B 119.76(14)
C2B C1B P1B 126.11(14)
C3B C2B C1B 122.40(17)
C3B C2B H2B 118.8
C1B C2B H2B 118.8
C4B C3B C2B 121.25(17)
C4B C3B H3B 119.4
C2B C3B H3B 119.4
C3B C4B C5B 118.25(18)
C3B C4B H4B 120.9
C5B C4B H4B 120.9
C6B C5B C4B 118.87(17)
C6B C5B C11B 106.04(15)
C4B C5B C11B 135.08(17)
C5B C6B O1B 111.51(15)
C5B C6B C1B 125.21(17)
O1B C6B C1B 123.25(16)
C12B C7B C8B 114.56(16)
C12B C7B P2B 119.20(13)
C8B C7B P2B 125.98(14)
C9B C8B C7B 122.00(17)
C9B C8B H8B 119.0
C7B C8B H8B 119.0
C10B C9B C8B 121.65(17)
C10B C9B H9B 119.2
C8B C9B H9B 119.2
C9B C10B C11B 118.18(17)
C9B C10B H10B 120.9
C11B C10B H10B 120.9
C12B C11B C10B 118.67(17)
C12B C11B C5B 105.53(15)
C10B C11B C5B 135.79(17)
C7B C12B O1B 123.42(15)
C7B C12B C11B 124.93(16)
O1B C12B C11B 111.65(15)
C22B C21B C26B 117.60(18)
C22B C21B P1B 125.56(14)
C26B C21B P1B 116.79(15)
C23B C22B C21B 121.45(18)
C23B C22B H22B 119.3
C21B C22B H22B 119.3
C24B C23B C22B 119.9(2)
C24B C23B H23B 120.1
C22B C23B H23B 120.1
C25B C24B C23B 119.5(2)
C25B C24B H24B 120.2
C23B C24B H24B 120.2
C24B C25B C26B 120.6(2)
C24B C25B H25B 119.7
C26B C25B H25B 119.7
C25B C26B C21B 121.0(2)
C25B C26B H26B 119.5
C21B C26B H26B 119.5
C36B C31B C32B 118.20(18)
C36B C31B P1B 117.16(14)
C32B C31B P1B 124.64(15)
C33B C32B C31B 120.61(19)
C33B C32B H32B 119.7
C31B C32B H32B 119.7
C34B C33B C32B 120.53(19)
C34B C33B H33B 119.7
C32B C33B H33B 119.7
C33B C34B C35B 119.61(19)
C33B C34B H34B 120.2
C35B C34B H34B 120.2
C34B C35B C36B 120.05(19)
C34B C35B H35B 120.0
C36B C35B H35B 120.0
C35B C36B C31B 120.99(18)
C35B C36B H36B 119.5
C31B C36B H36B 119.5
C46B C41B C42B 118.34(16)
C46B C41B P2B 125.19(13)
C42B C41B P2B 116.47(13)
C43B C42B C41B 120.97(17)
C43B C42B H42B 119.5
C41B C42B H42B 119.5
C44B C43B C42B 119.72(17)
C44B C43B H43B 120.1
C42B C43B H43B 120.1
C43B C44B C45B 120.16(17)
C43B C44B H44B 119.9
C45B C44B H44B 119.9
C44B C45B C46B 120.07(18)
C44B C45B H45B 120.0
C46B C45B H45B 120.0
C45B C46B C41B 120.73(17)
C45B C46B H46B 119.6
C41B C46B H46B 119.6
C56B C51B C52B 118.53(17)
C56B C51B P2B 117.23(15)
C52B C51B P2B 123.69(14)
C51B C52B C53B 120.2(2)
C51B C52B H52B 119.9
C53B C52B H52B 119.9
C54B C53B C52B 120.5(2)
C54B C53B H53B 119.7
C52B C53B H53B 119.7
C53B C54B C55B 119.83(18)
C53B C54B H54B 120.1
C55B C54B H54B 120.1
C54B C55B C56B 119.9(2)
C54B C55B H55B 120.0
C56B C55B H55B 120.0
C55B C56B C51B 121.0(2)
C55B C56B H56B 119.5
C51B C56B H56B 119.5
C12B O1B C6B 105.27(13)
C21B P1B C1B 102.18(8)
C21B P1B C31B 101.54(8)
C1B P1B C31B 100.47(8)
C7B P2B C41B 101.18(8)
C7B P2B C51B 103.45(8)
C41B P2B C51B 103.28(8)

loop_
_geom_bond_atom_site_label_1
_geom_bond_atom_site_label_2
_geom_bond_distance
C1A C6A 1.388(2)
C1A C2A 1.396(2)
C1A P1A 1.8312(18)
C2A C3A 1.399(3)
C2A H2A 0.9500
C3A C4A 1.376(3)
C3A H3A 0.9500
C4A C5A 1.394(3)
C4A H4A 0.9500
C5A C6A 1.393(2)
C5A C11A 1.453(2)
C6A O1A 1.385(2)
C7A C8A 1.395(2)
C7A C12A 1.395(2)
C7A P2A 1.8355(19)
C8A C9A 1.397(3)
C8A H8A 0.9500
C9A C10A 1.378(3)
C9A H9A 0.9500
C10A C11A 1.396(2)
C10A H10A 0.9500
C11A C12A 1.389(2)
C12A O1A 1.3933(19)
C21A C26A 1.391(2)
C21A C22A 1.392(3)
C21A P1A 1.8320(17)
C22A C23A 1.389(2)
C22A H22A 0.9500
C23A C24A 1.371(3)
C23A H23A 0.9500
C24A C25A 1.382(3)
C24A H24A 0.9500
C25A C26A 1.385(3)
C25A H25A 0.9500
C26A H26A 0.9500
C31A C32A 1.393(2)
C31A C36A 1.398(2)
C31A P1A 1.8344(18)
C32A C33A 1.383(2)
C32A H32A 0.9500
C33A C34A 1.375(3)
C33A H33A 0.9500
C34A C35A 1.387(3)
C34A H34A 0.9500
C35A C36A 1.379(3)
C35A H35A 0.9500
C36A H36A 0.9500
C41A C42A 1.391(2)
C41A C46A 1.395(3)
C41A P2A 1.8305(19)
C42A C43A 1.381(3)
C42A H42A 0.9500
C43A C44A 1.373(3)
C43A H43A 0.9500
C44A C45A 1.381(3)
C44A H44A 0.9500
C45A C46A 1.382(3)
C45A H45A 0.9500
C46A H46A 0.9500
C51A C56A 1.387(2)
C51A C52A 1.386(2)
C51A P2A 1.8321(17)
C52A C53A 1.385(2)
C52A H52A 0.9500
C53A C54A 1.373(3)
C53A H53A 0.9500
C54A C55A 1.375(3)
C54A H54A 0.9500
C55A C56A 1.390(3)
C55A H55A 0.9500
C56A H56A 0.9500
C1B C6B 1.390(2)
C1B C2B 1.400(2)
C1B P1B 1.8306(19)
C2B C3B 1.398(3)
C2B H2B 0.9500
C3B C4B 1.380(3)
C3B H3B 0.9500
C4B C5B 1.393(2)
C4B H4B 0.9500
C5B C6B 1.389(2)
C5B C11B 1.451(2)
C6B O1B 1.3890(19)
C7B C12B 1.387(2)
C7B C8B 1.398(2)
C7B P2B 1.8296(18)
C8B C9B 1.395(2)
C8B H8B 0.9500
C9B C10B 1.376(3)
C9B H9B 0.9500
C10B C11B 1.397(2)
C10B H10B 0.9500
C11B C12B 1.393(2)
C12B O1B 1.3891(19)
C21B C22B 1.389(3)
C21B C26B 1.390(2)
C21B P1B 1.8264(19)
C22B C23B 1.383(3)
C22B H22B 0.9500
C23B C24B 1.379(3)
C23B H23B 0.9500
C24B C25B 1.373(3)
C24B H24B 0.9500
C25B C26B 1.380(3)
C25B H25B 0.9500
C26B H26B 0.9500
C31B C36B 1.389(3)
C31B C32B 1.393(2)
C31B P1B 1.8331(18)
C32B C33B 1.380(3)
C32B H32B 0.9500
C33B C34B 1.377(3)
C33B H33B 0.9500
C34B C35B 1.380(3)
C34B H34B 0.9500
C35B C36B 1.383(3)
C35B H35B 0.9500
C36B H36B 0.9500
C41B C46B 1.391(2)
C41B C42B 1.393(2)
C41B P2B 1.8308(17)
C42B C43B 1.388(2)
C42B H42B 0.9500
C43B C44B 1.377(3)
C43B H43B 0.9500
C44B C45B 1.383(3)
C44B H44B 0.9500
C45B C46B 1.385(2)
C45B H45B 0.9500
C46B H46B 0.9500
C51B C56B 1.388(2)
C51B C52B 1.388(3)
C51B P2B 1.8333(17)
C52B C53B 1.392(2)
C52B H52B 0.9500
C53B C54B 1.370(3)
C53B H53B 0.9500
C54B C55B 1.378(3)
C54B H54B 0.9500
C55B C56B 1.384(2)
C55B H55B 0.9500
C56B H56B 0.9500

loop_
_geom_torsion_atom_site_label_1
_geom_torsion_atom_site_label_2
_geom_torsion_atom_site_label_3
_geom_torsion_atom_site_label_4
_geom_torsion
C6A C1A C2A C3A -0.4(3)
P1A C1A C2A C3A -176.48(14)
C1A C2A C3A C4A 0.1(3)
C2A C3A C4A C5A 0.2(3)
C3A C4A C5A C6A -0.1(3)
C3A C4A C5A C11A -178.70(19)
C2A C1A C6A O1A 178.80(15)
P1A C1A C6A O1A -4.9(2)
C2A C1A C6A C5A 0.5(3)
P1A C1A C6A C5A 176.79(13)
C4A C5A C6A O1A -178.72(15)
C11A C5A C6A O1A 0.23(19)
C4A C5A C6A C1A -0.2(3)
C11A C5A C6A C1A 178.70(16)
C12A C7A C8A C9A -0.4(3)
P2A C7A C8A C9A 175.70(14)
C7A C8A C9A C10A 1.4(3)
C8A C9A C10A C11A -1.1(3)
C9A C10A C11A C12A -0.1(3)
C9A C10A C11A C5A 177.58(19)
C6A C5A C11A C12A -0.64(18)
C4A C5A C11A C12A 178.05(19)
C6A C5A C11A C10A -178.57(19)
C4A C5A C11A C10A 0.1(4)
C10A C11A C12A O1A 179.17(15)
C5A C11A C12A O1A 0.86(19)
C10A C11A C12A C7A 1.3(3)
C5A C11A C12A C7A -177.07(16)
C8A C7A C12A C11A -1.0(3)
P2A C7A C12A C11A -177.23(13)
C8A C7A C12A O1A -178.66(15)
P2A C7A C12A O1A 5.1(2)
C26A C21A C22A C23A 0.9(3)
P1A C21A C22A C23A -173.89(15)
C21A C22A C23A C24A -1.2(3)
C22A C23A C24A C25A 0.3(3)
C23A C24A C25A C26A 0.8(3)
C24A C25A C26A C21A -1.1(3)
C22A C21A C26A C25A 0.3(3)
P1A C21A C26A C25A 175.45(15)
C36A C31A C32A C33A 1.1(3)
P1A C31A C32A C33A -171.98(15)
C31A C32A C33A C34A -1.1(3)
C32A C33A C34A C35A -0.2(3)
C33A C34A C35A C36A 1.3(3)
C34A C35A C36A C31A -1.3(3)
C32A C31A C36A C35A 0.0(3)
P1A C31A C36A C35A 173.67(16)
C46A C41A C42A C43A -1.0(3)
P2A C41A C42A C43A 178.54(15)
C41A C42A C43A C44A 0.8(3)
C42A C43A C44A C45A 0.0(3)
C43A C44A C45A C46A -0.4(3)
C44A C45A C46A C41A 0.0(3)
C42A C41A C46A C45A 0.6(3)
P2A C41A C46A C45A -178.90(16)
C56A C51A C52A C53A 0.1(3)
P2A C51A C52A C53A -178.74(14)
C51A C52A C53A C54A 0.3(3)
C52A C53A C54A C55A 0.0(3)
C53A C54A C55A C56A -0.7(3)
C52A C51A C56A C55A -0.7(3)
P2A C51A C56A C55A 178.18(16)
C54A C55A C56A C51A 1.0(3)
C1A C6A O1A C12A -178.20(16)
C5A C6A O1A C12A 0.28(18)
C11A C12A O1A C6A -0.72(18)
C7A C12A O1A C6A 177.24(16)
C6A C1A P1A C21A 85.02(15)
C2A C1A P1A C21A -99.11(16)
C6A C1A P1A C31A -167.50(14)
C2A C1A P1A C31A 8.36(17)
C26A C21A P1A C1A -175.24(14)
C22A C21A P1A C1A -0.44(18)
C26A C21A P1A C31A 78.58(16)
C22A C21A P1A C31A -106.62(17)
C32A C31A P1A C1A -112.56(16)
C36A C31A P1A C1A 74.27(16)
C32A C31A P1A C21A -5.57(18)
C36A C31A P1A C21A -178.75(14)
C42A C41A P2A C51A 158.45(14)
C46A C41A P2A C51A -22.01(19)
C42A C41A P2A C7A -97.31(15)
C46A C41A P2A C7A 82.23(18)
C56A C51A P2A C41A -92.30(16)
C52A C51A P2A C41A 86.51(17)
C56A C51A P2A C7A 164.08(15)
C52A C51A P2A C7A -17.11(18)
C8A C7A P2A C41A 8.64(17)
C12A C7A P2A C41A -175.55(14)
C8A C7A P2A C51A 113.48(16)
C12A C7A P2A C51A -70.72(15)
C6B C1B C2B C3B -0.2(3)
P1B C1B C2B C3B -176.01(14)
C1B C2B C3B C4B -0.9(3)
C2B C3B C4B C5B 0.7(3)
C3B C4B C5B C6B 0.4(3)
C3B C4B C5B C11B -178.09(19)
C4B C5B C6B O1B -179.74(15)
C11B C5B C6B O1B -0.82(19)
C4B C5B C6B C1B -1.6(3)
C11B C5B C6B C1B 177.31(16)
C2B C1B C6B C5B 1.4(3)
P1B C1B C6B C5B 177.55(13)
C2B C1B C6B O1B 179.36(15)
P1B C1B C6B O1B -4.5(2)
C12B C7B C8B C9B 0.3(2)
P2B C7B C8B C9B 174.34(14)
C7B C8B C9B C10B -0.4(3)
C8B C9B C10B C11B 0.1(3)
C9B C10B C11B C12B 0.3(3)
C9B C10B C11B C5B -179.99(19)
C6B C5B C11B C12B 0.66(19)
C4B C5B C11B C12B 179.32(19)
C6B C5B C11B C10B -179.04(19)
C4B C5B C11B C10B -0.4(4)
C8B C7B C12B O1B -179.80(15)
P2B C7B C12B O1B 5.8(2)
C8B C7B C12B C11B 0.1(3)
P2B C7B C12B C11B -174.35(14)
C10B C11B C12B C7B -0.4(3)
C5B C11B C12B C7B 179.80(16)
C10B C11B C12B O1B 179.47(15)
C5B C11B C12B O1B -0.30(19)
C26B C21B C22B C23B -1.1(3)
P1B C21B C22B C23B 176.26(15)
C21B C22B C23B C24B 0.7(3)
C22B C23B C24B C25B -0.2(3)
C23B C24B C25B C26B 0.1(3)
C24B C25B C26B C21B -0.5(3)
C22B C21B C26B C25B 1.0(3)
P1B C21B C26B C25B -176.59(15)
C36B C31B C32B C33B -0.9(3)
P1B C31B C32B C33B 178.46(16)
C31B C32B C33B C34B -0.4(3)
C32B C33B C34B C35B 1.0(3)
C33B C34B C35B C36B -0.2(3)
C34B C35B C36B C31B -1.1(3)
C32B C31B C36B C35B 1.6(3)
P1B C31B C36B C35B -177.78(14)
C46B C41B C42B C43B -1.7(3)
P2B C41B C42B C43B 178.82(14)
C41B C42B C43B C44B 1.0(3)
C42B C43B C44B C45B 0.3(3)
C43B C44B C45B C46B -0.9(3)
C44B C45B C46B C41B 0.1(3)
C42B C41B C46B C45B 1.2(3)
P2B C41B C46B C45B -179.43(14)
C56B C51B C52B C53B -0.8(3)
P2B C51B C52B C53B 170.45(15)
C51B C52B C53B C54B 0.5(3)
C52B C53B C54B C55B 0.5(3)
C53B C54B C55B C56B -1.2(3)
C54B C55B C56B C51B 0.9(3)
C52B C51B C56B C55B 0.1(3)
P2B C51B C56B C55B -171.70(14)
C7B C12B O1B C6B 179.72(15)
C11B C12B O1B C6B -0.19(18)
C5B C6B O1B C12B 0.64(18)
C1B C6B O1B C12B -177.53(16)
C22B C21B P1B C1B 16.60(18)
C26B C21B P1B C1B -166.02(14)
C22B C21B P1B C31B -86.92(17)
C26B C21B P1B C31B 90.45(15)
C6B C1B P1B C21B 75.77(15)
C2B C1B P1B C21B -108.63(16)
C6B C1B P1B C31B -179.86(14)
C2B C1B P1B C31B -4.27(18)
C36B C31B P1B C21B -160.73(15)
C32B C31B P1B C21B 19.90(19)
C36B C31B P1B C1B 94.39(15)
C32B C31B P1B C1B -84.98(18)
C12B C7B P2B C41B 169.08(13)
C8B C7B P2B C41B -4.67(17)
C12B C7B P2B C51B -84.18(14)
C8B C7B P2B C51B 102.07(16)
C46B C41B P2B C7B 81.32(16)
C42B C41B P2B C7B -99.27(14)
C46B C41B P2B C51B -25.55(17)
C42B C41B P2B C51B 153.86(13)
C56B C51B P2B C7B -166.96(14)
C52B C51B P2B C7B 21.73(18)
C56B C51B P2B C41B -61.82(16)
C52B C51B P2B C41B 126.87(16)

loop_
_cod_related_entry_id
_cod_related_entry_database
_cod_related_entry_code
1 ChemSpider 551804
